data_4130379
loop_
_publ_author_name
'Topi\'c, Filip'
'Rissanen, Kari'

_publ_section_title
;
 Systematic Construction of Ternary Cocrystals by Orthogonal and Robust
 Hydrogen and Halogen Bonds.
;
_journal_issue 20
_journal_name_full 'Journal of the American Chemical Society'
_journal_page_first 6610
_journal_page_last 6616
_journal_paper_doi 10.1021/jacs.6b02854
_journal_volume 138
_journal_year 2016
_chemical_formula_moiety 'C12 H24 O6, 2.22(C6 F5 I), C2 H6 N2 S'
_chemical_formula_sum 'C27.38 H30 F11.15 I2.22 N2 O6 S'
_chemical_formula_weight 1010.07
_space_group_crystal_system triclinic
_space_group_IT_number 2
_space_group_name_Hall '-P 1'
_space_group_name_H-M_alt 'P -1'
_atom_sites_solution_hydrogens geom
_atom_sites_solution_primary iterative
_atom_sites_solution_secondary difmap
_audit_creation_method SHELXL-2014/7
_cell_angle_alpha 69.408(2)
_cell_angle_beta 85.6061(19)
_cell_angle_gamma 69.270(2)
_cell_formula_units_Z 4
_cell_length_a 12.5990(3)
_cell_length_b 17.0505(4)
_cell_length_c 19.7734(4)
_cell_measurement_reflns_used 19799
_cell_measurement_temperature 253.0(1)
_cell_measurement_theta_max 29.1240
_cell_measurement_theta_min 3.9430
_cell_volume 3713.32(16)
_computing_cell_refinement 'CrysAlisPro 1.171.38.41 (Rigaku OD, 2015)'
_computing_data_collection 'CrysAlisPro 1.171.38.41 (Rigaku OD, 2015)'
_computing_data_reduction 'CrysAlisPro 1.171.38.41 (Rigaku OD, 2015)'
_computing_publication_material 'WinGX (Farrugia, 2012)'
_computing_structure_refinement 'SHELXL-2014/7 (Sheldrick, 2015)'
_computing_structure_solution 'SHELXT-2014/5 (Sheldrick, 2015)'
_diffrn_ambient_environment N~2~
_diffrn_ambient_temperature 253.0(1)
_diffrn_detector 'CCD plate'
_diffrn_detector_area_resol_mean 5.1977
_diffrn_detector_type Atlas
_diffrn_measured_fraction_theta_full 0.992
_diffrn_measured_fraction_theta_max 0.845
_diffrn_measurement_device 'four-circle diffractometer'
_diffrn_measurement_device_type 'SuperNova, Dual, Cu at zero, Atlas'
_diffrn_radiation_monochromator mirror
_diffrn_radiation_probe x-ray
_diffrn_radiation_type MoK\a
_diffrn_radiation_wavelength 0.71073
_diffrn_reflns_av_R_equivalents 0.0221
_diffrn_reflns_av_unetI/netI 0.0285
_diffrn_reflns_Laue_measured_fraction_full 0.992
_diffrn_reflns_Laue_measured_fraction_max 0.845
_diffrn_reflns_limit_h_max 17
_diffrn_reflns_limit_h_min -16
_diffrn_reflns_limit_k_max 23
_diffrn_reflns_limit_k_min -23
_diffrn_reflns_limit_l_max 24
_diffrn_reflns_limit_l_min -26
_diffrn_reflns_number 41583
_diffrn_reflns_point_group_measured_fraction_full 0.992
_diffrn_reflns_point_group_measured_fraction_max 0.845
_diffrn_reflns_theta_full 25.250
_diffrn_reflns_theta_max 29.548
_diffrn_reflns_theta_min 3.410
_diffrn_source 'micro-focus sealed X-ray tube'
_diffrn_source_type 'SuperNova (Mo) X-ray Source'
_exptl_absorpt_coefficient_mu 2.050
_exptl_absorpt_correction_T_max 0.777
_exptl_absorpt_correction_T_min 0.641
_exptl_absorpt_correction_type gaussian
_exptl_absorpt_process_details
;
CrysAlisPro 1.171.38.41 (Rigaku Oxford Diffraction, 2015)
Numerical absorption correction based on gaussian integration over
 a multifaceted crystal model.
Empirical absorption correction using spherical harmonics,
 implemented in SCALE3 ABSPACK scaling algorithm.
;
_exptl_crystal_colour colourless
_exptl_crystal_density_diffrn 1.807
_exptl_crystal_density_method 'not measured'
_exptl_crystal_description plate
_exptl_crystal_F_000 1963
_exptl_crystal_size_max 0.321
_exptl_crystal_size_mid 0.256
_exptl_crystal_size_min 0.117
_refine_diff_density_max 1.146
_refine_diff_density_min -0.811
_refine_diff_density_rms 0.069
_refine_ls_extinction_method none
_refine_ls_goodness_of_fit_ref 1.030
_refine_ls_hydrogen_treatment constr
_refine_ls_matrix_type full
_refine_ls_number_parameters 1037
_refine_ls_number_reflns 17574
_refine_ls_number_restraints 2050
_refine_ls_restrained_S_all 1.041
_refine_ls_R_factor_all 0.0498
_refine_ls_R_factor_gt 0.0370
_refine_ls_shift/su_max 0.002
_refine_ls_shift/su_mean 0.000
_refine_ls_structure_factor_coef Fsqd
_refine_ls_weighting_details 'w=1/[\s^2^(Fo^2^)+(0.0374P)^2^+3.4121P] where P=(Fo^2^+2Fc^2^)/3'
_refine_ls_weighting_scheme calc
_refine_ls_wR_factor_gt 0.0867
_refine_ls_wR_factor_ref 0.0951
_reflns_Friedel_coverage 0.000
_reflns_number_gt 14029
_reflns_number_total 17574
_reflns_threshold_expression 'I > 2\s(I)'
_cod_data_source_file ja6b02854_si_002.cif
_cod_data_source_block A_D_1-2_2_253K
_cod_database_code 4130379
_shelx_shelxl_version_number 2014/7
_shelx_space_group_comment
;
The symmetry employed for this shelxl refinement is uniquely defined
by the following loop, which should always be used as a source of
symmetry information in preference to the above space-group names.
They are only intended as comments.
;
_shelx_estimated_absorpt_t_min 0.561
_shelx_estimated_absorpt_t_max 0.797

loop_
_space_group_symop_operation_xyz
'x, y, z'
'-x, -y, -z'

loop_
_atom_site_label
_atom_site_type_symbol
_atom_site_fract_x
_atom_site_fract_y
_atom_site_fract_z
_atom_site_U_iso_or_equiv
_atom_site_adp_type
_atom_site_occupancy
_atom_site_site_symmetry_order
_atom_site_calc_flag
_atom_site_refinement_flags_posn
_atom_site_refinement_flags_adp
_atom_site_refinement_flags_occupancy
_atom_site_disorder_assembly
_atom_site_disorder_group
C1A C 0.2232(2) 0.50507(17) 0.40309(14) 0.0318(5) Uani 1 1 d . . . . .
C2A C 0.3495(3) 0.4752(2) 0.50463(17) 0.0480(8) Uani 1 1 d . . . . .
H2AC H 0.3207 0.5346 0.5063 0.072 Uiso 1 1 calc R U . . .
H2AD H 0.4302 0.4502 0.5152 0.072 Uiso 1 1 calc R U . . .
H2AE H 0.3137 0.4385 0.5397 0.072 Uiso 1 1 calc R U . . .
N1A N 0.32543(19) 0.47832(17) 0.43309(13) 0.0397(5) Uani 1 1 d . . . . .
H1A H 0.3825 0.4614 0.4083 0.048 Uiso 1 1 calc R U . . .
N2A N 0.13333(19) 0.52870(19) 0.44005(13) 0.0455(6) Uani 1 1 d . . . . .
H2AA H 0.1418 0.5266 0.4835 0.055 Uiso 1 1 calc R U . . .
H2AB H 0.0662 0.5462 0.4207 0.055 Uiso 1 1 calc R U . . .
S1A S 0.20702(6) 0.50860(5) 0.31607(4) 0.03944(16) Uani 1 1 d . . . . .
C1B C 0.2218(2) 0.50915(17) 0.90087(14) 0.0314(5) Uani 1 1 d . . . . .
C2B C 0.3476(3) 0.4815(3) 1.00221(17) 0.0504(8) Uani 1 1 d . . . . .
H2BC H 0.3202 0.5418 1.0019 0.076 Uiso 1 1 calc R U . . .
H2BD H 0.4281 0.4556 1.0135 0.076 Uiso 1 1 calc R U . . .
H2BE H 0.3102 0.4470 1.0380 0.076 Uiso 1 1 calc R U . . .
N1B N 0.32395(19) 0.48158(17) 0.93156(13) 0.0401(5) Uani 1 1 d . . . . .
H1B H 0.3812 0.4621 0.9078 0.048 Uiso 1 1 calc R U . . .
N2B N 0.13180(19) 0.53664(18) 0.93645(13) 0.0442(6) Uani 1 1 d . . . . .
H2BA H 0.1400 0.5365 0.9793 0.053 Uiso 1 1 calc R U . . .
H2BB H 0.0648 0.5548 0.9169 0.053 Uiso 1 1 calc R U . . .
S1B S 0.20621(6) 0.50862(5) 0.81491(4) 0.03871(16) Uani 1 1 d . . . . .
C1C C 0.0657(3) 0.2711(3) 0.5087(2) 0.0623(9) Uani 1 1 d . U . . .
H1C1 H 0.0926 0.2064 0.5308 0.075 Uiso 1 1 calc R U . . .
H1C2 H 0.1164 0.2871 0.4712 0.075 Uiso 1 1 calc R U . . .
C2C C -0.0528(3) 0.3043(3) 0.4759(2) 0.0614(9) Uani 1 1 d . U . . .
H2C1 H -0.0522 0.2745 0.4420 0.074 Uiso 1 1 calc R U . . .
H2C2 H -0.1020 0.2870 0.5140 0.074 Uiso 1 1 calc R U . . .
C3C C -0.0433(3) 0.4297(2) 0.37645(18) 0.0513(8) Uani 1 1 d . U . . .
H3C1 H -0.0399 0.3974 0.3442 0.062 Uiso 1 1 calc R U . . .
H3C2 H 0.0338 0.4208 0.3897 0.062 Uiso 1 1 calc R U . . .
C4C C -0.1081(3) 0.5274(2) 0.33961(18) 0.0509(8) Uani 1 1 d . U . . .
H4C1 H -0.0723 0.5508 0.2957 0.061 Uiso 1 1 calc R U . . .
H4C2 H -0.1853 0.5363 0.3267 0.061 Uiso 1 1 calc R U . . .
C5C C -0.1708(3) 0.6655(2) 0.3592(2) 0.0567(9) Uani 1 1 d . U . . .
H5C1 H -0.2466 0.6755 0.3427 0.068 Uiso 1 1 calc R U . . .
H5C2 H -0.1332 0.6935 0.3181 0.068 Uiso 1 1 calc R U . . .
C6C C -0.1781(3) 0.7057(2) 0.4161(2) 0.0577(9) Uani 1 1 d . U . . .
H6C1 H -0.2211 0.7693 0.3968 0.069 Uiso 1 1 calc R U . . .
H6C2 H -0.2167 0.6783 0.4569 0.069 Uiso 1 1 calc R U . . .
O1C O 0.0664(2) 0.30886(16) 0.56116(14) 0.0558(6) Uani 1 1 d . U . . .
O2C O -0.10016(19) 0.39782(16) 0.43938(12) 0.0501(5) Uani 1 1 d . U . . .
O3C O -0.10900(17) 0.57282(15) 0.38803(12) 0.0468(5) Uani 1 1 d . U . . .
C1D C 0.6264(3) 0.3199(3) 0.4296(2) 0.0600(9) Uani 1 1 d . U . . .
H1D1 H 0.5533 0.3148 0.4250 0.072 Uiso 1 1 calc R U . . .
H1D2 H 0.6855 0.2654 0.4285 0.072 Uiso 1 1 calc R U . . .
C2D C 0.6371(3) 0.3976(3) 0.36892(19) 0.0573(9) Uani 1 1 d . U . . .
H2D1 H 0.7035 0.4093 0.3781 0.069 Uiso 1 1 calc R U . . .
H2D2 H 0.6463 0.3846 0.3244 0.069 Uiso 1 1 calc R U . . .
C3D C 0.5467(3) 0.5527(3) 0.30894(18) 0.0538(8) Uani 1 1 d . U . . .
H3D1 H 0.5541 0.5465 0.2617 0.065 Uiso 1 1 calc R U . . .
H3D2 H 0.6138 0.5622 0.3202 0.065 Uiso 1 1 calc R U . . .
C4D C 0.4441(3) 0.6304(3) 0.30751(17) 0.0536(8) Uani 1 1 d . U . . .
H4D1 H 0.4410 0.6814 0.2646 0.064 Uiso 1 1 calc R U . . .
H4D2 H 0.3763 0.6163 0.3064 0.064 Uiso 1 1 calc R U . . .
C5D C 0.3513(4) 0.7217(3) 0.3764(2) 0.0659(10) Uani 1 1 d . U . . .
H5D1 H 0.2845 0.7050 0.3801 0.079 Uiso 1 1 calc R U . . .
H5D2 H 0.3400 0.7750 0.3339 0.079 Uiso 1 1 calc R U . . .
C6D C 0.3690(4) 0.7397(3) 0.4426(2) 0.0691(11) Uani 1 1 d . U . . .
H6D1 H 0.4425 0.7459 0.4427 0.083 Uiso 1 1 calc R U . . .
H6D2 H 0.3108 0.7949 0.4430 0.083 Uiso 1 1 calc R U . . .
O1D O 0.6366(2) 0.33200(16) 0.49591(13) 0.0565(6) Uani 1 1 d . U . . .
O2D O 0.53860(17) 0.47327(16) 0.36194(12) 0.0494(5) Uani 1 1 d . U . . .
O3D O 0.4491(2) 0.65104(17) 0.37018(13) 0.0572(6) Uani 1 1 d . U . . .
C1E C 0.0711(3) 0.2657(2) 1.0094(2) 0.0568(8) Uani 1 1 d . U . . .
H1E1 H 0.0982 0.2012 1.0329 0.068 Uiso 1 1 calc R U . . .
H1E2 H 0.1210 0.2807 0.9710 0.068 Uiso 1 1 calc R U . . .
C2E C -0.0483(3) 0.2981(2) 0.9784(2) 0.0571(9) Uani 1 1 d . U . . .
H2E1 H -0.0489 0.2684 0.9448 0.068 Uiso 1 1 calc R U . . .
H2E2 H -0.0961 0.2806 1.0174 0.068 Uiso 1 1 calc R U . . .
C3E C -0.0366(3) 0.4262(2) 0.88168(17) 0.0472(7) Uani 1 1 d . U . . .
H3E1 H -0.0270 0.3939 0.8486 0.057 Uiso 1 1 calc R U . . .
H3E2 H 0.0381 0.4195 0.8977 0.057 Uiso 1 1 calc R U . . .
C4E C -0.1041(3) 0.5230(2) 0.84460(16) 0.0465(7) Uani 1 1 d . U . . .
H4E1 H -0.0689 0.5472 0.8007 0.056 Uiso 1 1 calc R U . . .
H4E2 H -0.1805 0.5300 0.8317 0.056 Uiso 1 1 calc R U . . .
C5E C -0.1744(3) 0.6615(2) 0.86378(18) 0.0506(8) Uani 1 1 d . U . . .
H5E1 H -0.2498 0.6688 0.8486 0.061 Uiso 1 1 calc R U . . .
H5E2 H -0.1395 0.6910 0.8218 0.061 Uiso 1 1 calc R U . . .
C6E C -0.1828(3) 0.7028(2) 0.9201(2) 0.0537(8) Uani 1 1 d . U . . .
H6E1 H -0.2296 0.7657 0.9012 0.064 Uiso 1 1 calc R U . . .
H6E2 H -0.2176 0.6734 0.9621 0.064 Uiso 1 1 calc R U . . .
O1E O 0.07202(18) 0.30678(15) 1.06020(12) 0.0486(5) Uani 1 1 d . U . . .
O2E O -0.09628(18) 0.39186(15) 0.94203(11) 0.0455(5) Uani 1 1 d . U . . .
O3E O -0.10804(16) 0.56943(14) 0.89265(11) 0.0408(5) Uani 1 1 d . U . . .
C1F C 0.6178(4) 0.3070(3) 0.9427(3) 0.0854(14) Uani 1 1 d . U . . .
H1F1 H 0.5427 0.3051 0.9383 0.102 Uiso 1 1 calc R U . . .
H1F2 H 0.6735 0.2495 0.9451 0.102 Uiso 1 1 calc R U . . .
C2F C 0.6356(3) 0.3786(4) 0.8787(3) 0.0875(14) Uani 1 1 d . U . . .
H2F1 H 0.7044 0.3880 0.8868 0.105 Uiso 1 1 calc R U . . .
H2F2 H 0.6436 0.3613 0.8363 0.105 Uiso 1 1 calc R U . . .
C3F C 0.5574(4) 0.5337(4) 0.8120(2) 0.0802(13) Uani 1 1 d . U . . .
H3F1 H 0.5660 0.5241 0.7661 0.096 Uiso 1 1 calc R U . . .
H3F2 H 0.6259 0.5411 0.8237 0.096 Uiso 1 1 calc R U . . .
C4F C 0.4595(4) 0.6146(3) 0.8059(2) 0.0752(12) Uani 1 1 d . U . . .
H4F1 H 0.4614 0.6625 0.7617 0.090 Uiso 1 1 calc R U . . .
H4F2 H 0.3897 0.6034 0.8042 0.090 Uiso 1 1 calc R U . . .
C5F C 0.3700(4) 0.7162(3) 0.8663(3) 0.0830(13) Uani 1 1 d . U . . .
H5F1 H 0.2997 0.7043 0.8698 0.100 Uiso 1 1 calc R U . . .
H5F2 H 0.3652 0.7659 0.8219 0.100 Uiso 1 1 calc R U . . .
C6F C 0.3879(4) 0.7389(3) 0.9297(3) 0.0849(14) Uani 1 1 d . U . . .
H6F1 H 0.4646 0.7392 0.9313 0.102 Uiso 1 1 calc R U . . .
H6F2 H 0.3351 0.7981 0.9254 0.102 Uiso 1 1 calc R U . . .
O1F O 0.6290(2) 0.32403(19) 1.00699(17) 0.0684(7) Uani 1 1 d . U . . .
O2F O 0.54217(18) 0.4571(2) 0.86783(14) 0.0652(7) Uani 1 1 d . U . . .
O3F O 0.4630(2) 0.6395(2) 0.86606(14) 0.0686(7) Uani 1 1 d . U . . .
C1S C 0.3232(3) 0.1777(2) 0.32775(16) 0.0485(8) Uani 0.9212(17) 1 d D U P A 1
C2S C 0.2769(3) 0.1174(2) 0.37275(18) 0.0551(9) Uani 0.9212(17) 1 d D U P A 1
C3S C 0.3016(3) 0.0335(2) 0.3702(2) 0.0665(10) Uani 0.9212(17) 1 d D U P A 1
C4S C 0.3743(4) 0.0080(3) 0.3210(2) 0.0767(12) Uani 0.9212(17) 1 d D U P A 1
C5S C 0.4212(4) 0.0660(3) 0.2746(2) 0.0781(13) Uani 0.9212(17) 1 d D U P A 1
C6S C 0.3954(4) 0.1500(2) 0.2785(2) 0.0623(10) Uani 0.9212(17) 1 d D U P A 1
F1S F 0.2047(2) 0.13969(17) 0.42234(14) 0.0727(7) Uani 0.9212(17) 1 d D U P A 1
F2S F 0.2569(3) -0.02375(19) 0.41656(19) 0.0947(10) Uani 0.9212(17) 1 d D U P A 1
F3S F 0.4017(3) -0.07415(19) 0.3183(2) 0.1185(12) Uani 0.9212(17) 1 d D U P A 1
F4S F 0.4934(3) 0.0413(2) 0.22645(19) 0.1251(13) Uani 0.9212(17) 1 d D U P A 1
F5S F 0.4440(3) 0.20487(17) 0.23271(14) 0.0852(8) Uani 0.9212(17) 1 d D U P A 1
I1S I 0.28465(4) 0.30677(2) 0.33189(2) 0.04661(9) Uani 0.9212(17) 1 d D U P A 1
C1S' C 0.3855(7) 0.1563(3) 0.3933(5) 0.079(5) Uani 0.0788(17) 1 d G U P A 2
C2S' C 0.3196(11) 0.1036(4) 0.3994(9) 0.077(4) Uani 0.0788(17) 1 d G U P A 2
C3S' C 0.3632(15) 0.0111(4) 0.4302(11) 0.087(5) Uani 0.0788(17) 1 d G U P A 2
C4S' C 0.4763(15) -0.0303(3) 0.4552(11) 0.096(5) Uani 0.0788(17) 1 d G U P A 2
C5S' C 0.5443(12) 0.0203(5) 0.4493(10) 0.093(4) Uani 0.0788(17) 1 d G U P A 2
C6S' C 0.4986(8) 0.1125(5) 0.4190(8) 0.095(4) Uani 0.0788(17) 1 d G U P A 2
F1S' F 0.2085(12) 0.1413(7) 0.3757(13) 0.085(4) Uani 0.0788(17) 1 d G U P A 2
F2S' F 0.2952(19) -0.0376(7) 0.4374(17) 0.091(6) Uani 0.0788(17) 1 d G U P A 2
F3S' F 0.5190(19) -0.1198(3) 0.4864(13) 0.104(5) Uani 0.0788(17) 1 d G U P A 2
F4S' F 0.6541(13) -0.0199(8) 0.4745(15) 0.113(6) Uani 0.0788(17) 1 d G U P A 2
F5S' F 0.5677(7) 0.1595(7) 0.4154(12) 0.085(4) Uani 0.0788(17) 1 d G U P A 2
I1S' I 0.3184(5) 0.2976(3) 0.3457(3) 0.04661(9) Uani 0.0788(17) 1 d G U P A 2
C1X C 0.4313(9) -0.0053(7) 0.5515(6) 0.0786(17) Uani 0.4606(8) 1 d D U P A -1
C2X C 0.4707(9) -0.0797(7) 0.5325(6) 0.0778(17) Uani 0.4606(8) 1 d D U P A -1
C3X C 0.5481(10) -0.0861(7) 0.4808(6) 0.0806(19) Uani 0.4606(8) 1 d D U P A -1
C4X C 0.5847(11) -0.0175(7) 0.4474(7) 0.0786(17) Uani 0.4606(8) 1 d D U P A -1
C5X C 0.5503(10) 0.0578(7) 0.4644(7) 0.0778(17) Uani 0.4606(8) 1 d D U P A -1
C6X C 0.4702(11) 0.0643(7) 0.5156(7) 0.0806(19) Uani 0.4606(8) 1 d D U P A -1
F1X F 0.4377(10) -0.1495(6) 0.5636(8) 0.127(3) Uani 0.4606(8) 1 d D U P A -1
F2X F 0.5865(14) -0.1609(8) 0.4645(9) 0.122(2) Uani 0.4606(8) 1 d D U P A -1
F3X F 0.6586(6) -0.0323(5) 0.3985(4) 0.0995(3) Uani 0.4606(8) 1 d D U P A -1
F4X F 0.5986(10) 0.1182(6) 0.4280(8) 0.127(3) Uani 0.4606(8) 1 d D U P A -1
F5X F 0.4364(13) 0.1374(8) 0.5343(9) 0.122(2) Uani 0.4606(8) 1 d D U P A -1
I1X I 0.31459(7) 0.00517(7) 0.63135(5) 0.0995(3) Uani 0.4606(8) 1 d D U P A -1
C1T C 0.0248(3) 0.8580(2) 0.18884(18) 0.0532(8) Uani 1 1 d D . . . .
C2T C 0.0694(3) 0.9028(2) 0.1282(2) 0.0675(10) Uani 1 1 d D . . . .
C3T C 0.0246(4) 0.9945(2) 0.0962(2) 0.0802(13) Uani 1 1 d D . . . .
C4T C -0.0654(4) 1.0426(2) 0.1241(2) 0.0834(14) Uani 1 1 d D . . . .
C5T C -0.1124(4) 1.0005(2) 0.1833(3) 0.0864(14) Uani 1 1 d D . . . .
C6T C -0.0669(3) 0.9088(2) 0.2151(2) 0.0697(11) Uani 1 1 d D . . . .
F1T F 0.1586(3) 0.85801(19) 0.09915(17) 0.1064(10) Uani 1 1 d D . . . .
F2T F 0.0697(3) 1.0362(2) 0.03688(18) 0.1215(12) Uani 1 1 d D . . . .
F3T F -0.1094(3) 1.13175(16) 0.0932(2) 0.1281(13) Uani 1 1 d D . . . .
F4T F -0.2013(3) 1.04804(19) 0.2114(2) 0.1452(16) Uani 1 1 d D . . . .
F5T F -0.1145(3) 0.86994(17) 0.27438(17) 0.1126(12) Uani 1 1 d D . . . .
I1T I 0.09654(2) 0.71836(2) 0.23986(2) 0.05013(7) Uani 1 1 d D . . . .
C1U C 0.3962(4) 0.1583(2) 0.8784(2) 0.0549(10) Uani 0.903(13) 1 d D U P B 1
C2U C 0.3319(4) 0.1043(3) 0.9011(2) 0.0709(12) Uani 0.903(13) 1 d D U P B 1
C3U C 0.3801(5) 0.0123(3) 0.9212(3) 0.0838(14) Uani 0.903(13) 1 d D U P B 1
C4U C 0.4942(5) -0.0265(3) 0.9190(3) 0.0812(15) Uani 0.903(13) 1 d D U P B 1
C5U C 0.5608(4) 0.0245(3) 0.8965(3) 0.0841(15) Uani 0.903(13) 1 d D U P B 1
C6U C 0.5111(4) 0.1165(3) 0.8775(3) 0.0706(12) Uani 0.903(13) 1 d D U P B 1
F1U F 0.2191(4) 0.1404(2) 0.9039(3) 0.1067(12) Uani 0.903(13) 1 d D U P B 1
F2U F 0.3146(6) -0.0384(2) 0.9436(4) 0.1339(16) Uani 0.903(13) 1 d D U P B 1
F3U F 0.5410(6) -0.1158(2) 0.9383(3) 0.1192(17) Uani 0.903(13) 1 d D U P B 1
F4U F 0.6735(4) -0.0133(3) 0.8916(4) 0.1283(17) Uani 0.903(13) 1 d D U P B 1
F5U F 0.5785(3) 0.1657(3) 0.8556(3) 0.1115(13) Uani 0.903(13) 1 d D U P B 1
I1U I 0.32251(18) 0.29824(6) 0.85127(7) 0.05003(18) Uani 0.903(13) 1 d D U P B 1
C1U' C 0.3737(13) 0.1549(6) 0.8839(7) 0.067(5) Uani 0.097(13) 1 d G U P B 2
C2U' C 0.3052(16) 0.1024(7) 0.9019(12) 0.078(3) Uani 0.097(13) 1 d G U P B 2
C3U' C 0.350(2) 0.0097(7) 0.9268(15) 0.086(3) Uani 0.097(13) 1 d G U P B 2
C4U' C 0.467(2) -0.0323(6) 0.9335(15) 0.086(4) Uani 0.097(13) 1 d G U P B 2
C5U' C 0.5378(17) 0.0181(8) 0.9154(15) 0.086(3) Uani 0.097(13) 1 d G U P B 2
C6U' C 0.4909(14) 0.1106(7) 0.8913(11) 0.078(3) Uani 0.097(13) 1 d G U P B 2
F1U' F 0.1900(16) 0.1406(10) 0.8962(19) 0.089(4) Uani 0.097(13) 1 d G U P B 2
F2U' F 0.280(2) -0.0390(10) 0.946(2) 0.092(4) Uani 0.097(13) 1 d G U P B 2
F3U' F 0.512(3) -0.1222(6) 0.9588(19) 0.080(6) Uani 0.097(13) 1 d G U P B 2
F4U' F 0.6520(18) -0.0227(10) 0.923(2) 0.092(4) Uani 0.097(13) 1 d G U P B 2
F5U' F 0.5631(12) 0.1572(10) 0.8754(17) 0.089(4) Uani 0.097(13) 1 d G U P B 2
I1U' I 0.3042(11) 0.2966(6) 0.8455(6) 0.05003(18) Uani 0.097(13) 1 d G U P B 2
C1V C 0.0317(3) 0.8596(2) 0.69832(18) 0.0547(8) Uani 1 1 d D . . . .
C2V C 0.0666(4) 0.9058(2) 0.6338(2) 0.0735(11) Uani 1 1 d D . . . .
C3V C 0.0262(4) 0.9982(3) 0.6054(3) 0.0876(15) Uani 1 1 d D . . . .
C4V C -0.0491(4) 1.0455(2) 0.6423(2) 0.0812(13) Uani 1 1 d D . . . .
C5V C -0.0874(3) 1.0023(2) 0.7053(2) 0.0735(12) Uani 1 1 d D . . . .
C6V C -0.0473(3) 0.9101(2) 0.7327(2) 0.0648(10) Uani 1 1 d D . . . .
F1V F 0.1420(3) 0.86128(19) 0.59646(18) 0.1176(12) Uani 1 1 d D . . . .
F2V F 0.0622(3) 1.0404(2) 0.5421(2) 0.1366(14) Uani 1 1 d D . . . .
F3V F -0.0882(3) 1.13472(16) 0.6154(2) 0.1195(12) Uani 1 1 d D . . . .
F4V F -0.1655(3) 1.04921(18) 0.74004(18) 0.1097(10) Uani 1 1 d D . . . .
F5V F -0.0874(3) 0.87031(17) 0.79503(15) 0.0971(9) Uani 1 1 d D . . . .
I1V I 0.09773(2) 0.71886(2) 0.74329(2) 0.05116(7) Uani 1 1 d D . . . .

loop_
_atom_site_aniso_label
_atom_site_aniso_U_11
_atom_site_aniso_U_22
_atom_site_aniso_U_33
_atom_site_aniso_U_23
_atom_site_aniso_U_13
_atom_site_aniso_U_12
C1A 0.0313(13) 0.0316(13) 0.0336(14) -0.0119(11) 0.0059(10) -0.0126(11)
C2A 0.0372(15) 0.068(2) 0.0427(17) -0.0202(15) -0.0002(12) -0.0217(16)
N1A 0.0285(11) 0.0538(15) 0.0390(13) -0.0203(11) 0.0070(9) -0.0137(11)
N2A 0.0283(12) 0.0739(19) 0.0391(13) -0.0311(13) 0.0059(10) -0.0130(12)
S1A 0.0444(4) 0.0429(4) 0.0320(3) -0.0166(3) 0.0066(3) -0.0138(3)
C1B 0.0302(13) 0.0315(13) 0.0335(14) -0.0128(11) 0.0054(10) -0.0114(11)
C2B 0.0371(16) 0.074(2) 0.0453(18) -0.0246(16) -0.0003(13) -0.0215(16)
N1B 0.0276(11) 0.0548(15) 0.0403(13) -0.0220(12) 0.0075(9) -0.0128(11)
N2B 0.0283(12) 0.0695(18) 0.0372(13) -0.0280(12) 0.0040(9) -0.0110(12)
S1B 0.0427(4) 0.0423(4) 0.0317(3) -0.0164(3) 0.0055(3) -0.0128(3)
C1C 0.067(2) 0.053(2) 0.072(2) -0.0322(18) 0.0132(18) -0.0184(18)
C2C 0.071(2) 0.058(2) 0.071(2) -0.0333(18) 0.0106(18) -0.0312(19)
C3C 0.0535(19) 0.070(2) 0.0497(18) -0.0350(16) 0.0197(14) -0.0330(17)
C4C 0.0504(18) 0.075(2) 0.0427(17) -0.0290(16) 0.0059(13) -0.0317(17)
C5C 0.0426(17) 0.053(2) 0.059(2) -0.0074(16) -0.0001(15) -0.0110(15)
C6C 0.0426(18) 0.052(2) 0.070(2) -0.0196(17) 0.0038(16) -0.0080(16)
O1C 0.0456(12) 0.0601(15) 0.0647(15) -0.0294(12) 0.0114(11) -0.0160(11)
O2C 0.0487(12) 0.0609(14) 0.0512(13) -0.0265(11) 0.0127(10) -0.0265(11)
O3C 0.0407(11) 0.0536(13) 0.0446(12) -0.0187(10) -0.0006(9) -0.0127(10)
C1D 0.052(2) 0.061(2) 0.075(2) -0.0461(19) -0.0013(17) -0.0067(17)
C2D 0.0421(17) 0.086(2) 0.0528(19) -0.0438(18) 0.0101(14) -0.0151(17)
C3D 0.0490(18) 0.085(2) 0.0403(17) -0.0252(16) 0.0158(13) -0.0375(18)
C4D 0.0574(19) 0.072(2) 0.0342(16) -0.0091(15) 0.0002(13) -0.0341(17)
C5D 0.074(2) 0.049(2) 0.059(2) -0.0103(17) -0.0084(18) -0.0100(19)
C6D 0.082(3) 0.046(2) 0.071(3) -0.0192(18) -0.005(2) -0.012(2)
O1D 0.0688(16) 0.0505(14) 0.0577(14) -0.0289(12) 0.0043(12) -0.0197(12)
O2D 0.0339(11) 0.0677(14) 0.0485(12) -0.0242(11) 0.0145(9) -0.0185(10)
O3D 0.0594(14) 0.0622(15) 0.0452(13) -0.0166(11) -0.0060(10) -0.0158(12)
C1E 0.070(2) 0.0436(18) 0.059(2) -0.0234(16) 0.0096(17) -0.0181(17)
C2E 0.073(2) 0.0528(19) 0.058(2) -0.0234(16) 0.0090(17) -0.0340(18)
C3E 0.0516(18) 0.0624(19) 0.0439(17) -0.0292(15) 0.0154(13) -0.0306(16)
C4E 0.0482(17) 0.066(2) 0.0344(15) -0.0195(14) 0.0039(12) -0.0287(16)
C5E 0.0385(16) 0.0523(19) 0.0509(19) -0.0110(15) -0.0065(13) -0.0093(14)
C6E 0.0392(17) 0.0487(19) 0.065(2) -0.0186(16) 0.0034(15) -0.0067(15)
O1E 0.0427(12) 0.0517(13) 0.0555(13) -0.0265(11) 0.0086(10) -0.0149(10)
O2E 0.0469(12) 0.0552(13) 0.0443(12) -0.0217(10) 0.0114(9) -0.0267(10)
O3E 0.0363(10) 0.0461(11) 0.0376(11) -0.0147(9) -0.0031(8) -0.0104(9)
C1F 0.052(2) 0.091(3) 0.131(4) -0.087(3) -0.018(2) 0.008(2)
C2F 0.047(2) 0.149(4) 0.087(3) -0.088(3) 0.006(2) -0.013(2)
C3F 0.068(2) 0.162(4) 0.055(2) -0.058(2) 0.0308(18) -0.077(3)
C4F 0.075(3) 0.124(3) 0.0428(19) -0.019(2) 0.0037(17) -0.065(3)
C5F 0.069(3) 0.072(3) 0.084(3) 0.000(2) -0.014(2) -0.021(2)
C6F 0.070(3) 0.057(2) 0.122(4) -0.029(3) -0.016(3) -0.014(2)
O1F 0.0624(16) 0.0686(17) 0.089(2) -0.0469(16) -0.0001(14) -0.0205(14)
O2F 0.0331(11) 0.113(2) 0.0671(16) -0.0550(15) 0.0190(10) -0.0258(13)
O3F 0.0674(16) 0.0879(19) 0.0517(15) -0.0172(13) -0.0081(12) -0.0333(15)
C1S 0.057(2) 0.0417(17) 0.0423(17) -0.0126(14) -0.0029(14) -0.0131(16)
C2S 0.051(2) 0.052(2) 0.056(2) -0.0126(16) -0.0097(16) -0.0139(17)
C3S 0.078(3) 0.052(2) 0.071(2) -0.0129(18) -0.0163(19) -0.0285(19)
C4S 0.101(3) 0.050(2) 0.081(3) -0.028(2) -0.015(2) -0.020(2)
C5S 0.107(3) 0.066(2) 0.066(3) -0.041(2) 0.010(2) -0.018(2)
C6S 0.079(3) 0.054(2) 0.051(2) -0.0207(17) 0.0061(18) -0.018(2)
F1S 0.0747(16) 0.0735(16) 0.0702(16) -0.0221(13) 0.0227(13) -0.0330(13)
F2S 0.108(2) 0.0668(17) 0.110(2) -0.0103(16) -0.0096(18) -0.0485(17)
F3S 0.171(3) 0.0635(17) 0.134(3) -0.0534(18) -0.009(2) -0.034(2)
F4S 0.178(4) 0.098(2) 0.104(2) -0.070(2) 0.046(2) -0.028(2)
F5S 0.108(2) 0.0759(17) 0.0711(16) -0.0324(13) 0.0446(15) -0.0332(16)
I1S 0.0535(2) 0.04522(14) 0.03770(16) -0.01411(11) 0.00171(13) -0.01349(14)
C1S' 0.080(7) 0.063(6) 0.084(10) -0.016(6) -0.005(6) -0.019(5)
C2S' 0.079(6) 0.063(5) 0.079(8) -0.016(5) -0.004(6) -0.020(5)
C3S' 0.086(6) 0.066(6) 0.096(8) -0.016(6) -0.008(6) -0.023(5)
C4S' 0.086(6) 0.083(6) 0.108(9) -0.030(6) -0.011(6) -0.018(5)
C5S' 0.085(6) 0.081(6) 0.106(7) -0.030(5) -0.010(6) -0.018(5)
C6S' 0.084(6) 0.080(6) 0.110(8) -0.027(5) -0.013(6) -0.019(5)
F1S' 0.081(5) 0.066(6) 0.098(7) -0.025(5) -0.010(5) -0.015(5)
F2S' 0.094(9) 0.066(8) 0.101(11) -0.008(8) -0.014(9) -0.029(7)
F3S' 0.093(9) 0.085(7) 0.125(9) -0.034(7) -0.011(8) -0.018(6)
F4S' 0.090(7) 0.115(9) 0.115(10) -0.032(8) -0.008(7) -0.017(7)
F5S' 0.081(5) 0.066(6) 0.098(7) -0.025(5) -0.010(5) -0.015(5)
I1S' 0.0535(2) 0.04522(14) 0.03770(16) -0.01411(11) 0.00171(13) -0.01349(14)
C1X 0.056(3) 0.093(5) 0.084(3) -0.037(3) -0.012(2) -0.013(3)
C2X 0.069(4) 0.076(4) 0.091(3) -0.031(3) -0.019(2) -0.020(3)
C3X 0.073(4) 0.078(5) 0.096(3) -0.044(3) -0.016(2) -0.015(3)
C4X 0.056(3) 0.093(5) 0.084(3) -0.037(3) -0.012(2) -0.013(3)
C5X 0.069(4) 0.076(4) 0.091(3) -0.031(3) -0.019(2) -0.020(3)
C6X 0.073(4) 0.078(5) 0.096(3) -0.044(3) -0.016(2) -0.015(3)
F1X 0.110(6) 0.089(5) 0.165(4) -0.003(4) -0.033(4) -0.049(4)
F2X 0.115(6) 0.101(5) 0.163(4) -0.086(4) -0.005(3) -0.008(4)
F3X 0.0657(5) 0.1203(7) 0.0973(6) -0.0328(5) 0.0068(4) -0.0204(4)
F4X 0.110(6) 0.089(5) 0.165(4) -0.003(4) -0.033(4) -0.049(4)
F5X 0.115(6) 0.101(5) 0.163(4) -0.086(4) -0.005(3) -0.008(4)
I1X 0.0657(5) 0.1203(7) 0.0973(6) -0.0328(5) 0.0068(4) -0.0204(4)
C1T 0.054(2) 0.0452(18) 0.056(2) -0.0122(15) 0.0008(16) -0.0169(16)
C2T 0.067(2) 0.061(2) 0.071(3) -0.019(2) 0.012(2) -0.025(2)
C3T 0.088(3) 0.061(3) 0.080(3) -0.001(2) 0.010(2) -0.036(2)
C4T 0.081(3) 0.042(2) 0.102(4) 0.000(2) -0.003(3) -0.016(2)
C5T 0.074(3) 0.049(2) 0.109(4) -0.015(2) 0.013(3) -0.005(2)
C6T 0.069(3) 0.048(2) 0.076(3) -0.0113(19) 0.014(2) -0.015(2)
F1T 0.113(2) 0.0829(18) 0.103(2) -0.0255(16) 0.0534(18) -0.0270(17)
F2T 0.141(3) 0.087(2) 0.110(2) 0.0044(17) 0.037(2) -0.052(2)
F3T 0.118(2) 0.0441(14) 0.170(3) 0.0078(17) 0.013(2) -0.0130(15)
F4T 0.123(3) 0.0633(17) 0.185(4) -0.019(2) 0.066(3) 0.0059(18)
F5T 0.113(2) 0.0611(15) 0.117(2) -0.0086(15) 0.0597(19) -0.0093(15)
I1T 0.05299(13) 0.04483(12) 0.04979(13) -0.01637(9) 0.00022(9) -0.01350(10)
C1U 0.068(2) 0.048(2) 0.052(2) -0.0232(17) 0.0062(17) -0.0191(17)
C2U 0.082(3) 0.059(2) 0.083(3) -0.034(2) 0.012(2) -0.031(2)
C3U 0.114(4) 0.060(2) 0.091(3) -0.033(2) 0.011(3) -0.040(2)
C4U 0.122(4) 0.049(2) 0.069(3) -0.027(2) 0.001(3) -0.019(2)
C5U 0.089(3) 0.062(2) 0.086(3) -0.027(2) -0.002(3) -0.007(2)
C6U 0.073(3) 0.059(2) 0.078(3) -0.025(2) 0.013(2) -0.021(2)
F1U 0.085(2) 0.082(2) 0.175(4) -0.056(2) 0.026(2) -0.0473(18)
F2U 0.164(4) 0.075(2) 0.185(4) -0.044(2) 0.030(3) -0.073(2)
F3U 0.171(4) 0.0530(17) 0.114(4) -0.0271(17) 0.002(3) -0.018(2)
F4U 0.094(2) 0.079(2) 0.172(5) -0.040(3) 0.004(3) 0.0126(19)
F5U 0.0673(18) 0.081(2) 0.167(4) -0.033(2) 0.027(2) -0.0176(16)
I1U 0.0570(4) 0.04910(13) 0.0483(2) -0.02044(13) 0.0077(2) -0.0210(2)
C1U' 0.078(6) 0.059(6) 0.075(9) -0.031(5) 0.008(6) -0.027(5)
C2U' 0.080(5) 0.062(4) 0.099(6) -0.033(4) 0.008(5) -0.031(4)
C3U' 0.099(5) 0.063(4) 0.103(6) -0.034(4) 0.008(5) -0.032(4)
C4U' 0.107(6) 0.059(5) 0.100(8) -0.031(5) 0.007(5) -0.035(4)
C5U' 0.099(5) 0.063(4) 0.103(6) -0.034(4) 0.008(5) -0.032(4)
C6U' 0.080(5) 0.062(4) 0.099(6) -0.033(4) 0.008(5) -0.031(4)
F1U' 0.078(6) 0.071(6) 0.126(8) -0.037(6) 0.008(5) -0.032(5)
F2U' 0.098(6) 0.068(6) 0.117(8) -0.037(6) 0.010(5) -0.033(5)
F3U' 0.122(10) 0.055(6) 0.076(11) -0.031(6) -0.005(9) -0.036(6)
F4U' 0.098(6) 0.068(6) 0.117(8) -0.037(6) 0.010(5) -0.033(5)
F5U' 0.078(6) 0.071(6) 0.126(8) -0.037(6) 0.008(5) -0.032(5)
I1U' 0.0570(4) 0.04910(13) 0.0483(2) -0.02044(13) 0.0077(2) -0.0210(2)
C1V 0.053(2) 0.0438(18) 0.061(2) -0.0120(16) -0.0024(16) -0.0147(16)
C2V 0.072(3) 0.054(2) 0.083(3) -0.017(2) 0.016(2) -0.018(2)
C3V 0.092(3) 0.057(3) 0.095(4) 0.001(2) 0.012(3) -0.033(3)
C4V 0.073(3) 0.042(2) 0.111(4) -0.013(2) -0.009(3) -0.012(2)
C5V 0.063(2) 0.051(2) 0.096(3) -0.027(2) -0.003(2) -0.005(2)
C6V 0.066(2) 0.052(2) 0.069(3) -0.0187(19) -0.0006(19) -0.0143(19)
F1V 0.137(3) 0.0757(18) 0.109(2) -0.0209(16) 0.062(2) -0.0233(18)
F2V 0.162(3) 0.079(2) 0.129(3) 0.0085(19) 0.047(2) -0.047(2)
F3V 0.114(2) 0.0399(13) 0.169(3) -0.0076(16) -0.001(2) -0.0116(15)
F4V 0.107(2) 0.0709(17) 0.132(3) -0.0460(17) 0.0151(19) 0.0001(16)
F5V 0.116(2) 0.0702(16) 0.0820(18) -0.0233(14) 0.0342(16) -0.0152(15)
I1V 0.05576(13) 0.04309(12) 0.05164(13) -0.01540(9) -0.00028(10) -0.01429(10)

loop_
_atom_type_symbol
_atom_type_description
_atom_type_scat_dispersion_real
_atom_type_scat_dispersion_imag
_atom_type_scat_source
C C 0.0033 0.0016 'International Tables Vol C Tables 4.2.6.8 and 6.1.1.4'
H H 0.0000 0.0000 'International Tables Vol C Tables 4.2.6.8 and 6.1.1.4'
F F 0.0171 0.0103 'International Tables Vol C Tables 4.2.6.8 and 6.1.1.4'
I I -0.4742 1.8119 'International Tables Vol C Tables 4.2.6.8 and 6.1.1.4'
N N 0.0061 0.0033 'International Tables Vol C Tables 4.2.6.8 and 6.1.1.4'
O O 0.0106 0.0060 'International Tables Vol C Tables 4.2.6.8 and 6.1.1.4'
S S 0.1246 0.1234 'International Tables Vol C Tables 4.2.6.8 and 6.1.1.4'

loop_
_geom_angle_atom_site_label_1
_geom_angle_atom_site_label_2
_geom_angle_atom_site_label_3
_geom_angle
_geom_angle_site_symmetry_1
_geom_angle_site_symmetry_3
N1A C1A N2A 119.5(3) . .
N1A C1A S1A 120.2(2) . .
N2A C1A S1A 120.3(2) . .
N1A C2A H2AC 109.5 . .
N1A C2A H2AD 109.5 . .
H2AC C2A H2AD 109.5 . .
N1A C2A H2AE 109.5 . .
H2AC C2A H2AE 109.5 . .
H2AD C2A H2AE 109.5 . .
C1A N1A C2A 125.2(2) . .
C1A N1A H1A 117.4 . .
C2A N1A H1A 117.4 . .
C1A N2A H2AA 120.0 . .
C1A N2A H2AB 120.0 . .
H2AA N2A H2AB 120.0 . .
N2B C1B N1B 119.3(2) . .
N2B C1B S1B 120.4(2) . .
N1B C1B S1B 120.3(2) . .
N1B C2B H2BC 109.5 . .
N1B C2B H2BD 109.5 . .
H2BC C2B H2BD 109.5 . .
N1B C2B H2BE 109.5 . .
H2BC C2B H2BE 109.5 . .
H2BD C2B H2BE 109.5 . .
C1B N1B C2B 125.2(2) . .
C1B N1B H1B 117.4 . .
C2B N1B H1B 117.4 . .
C1B N2B H2BA 120.0 . .
C1B N2B H2BB 120.0 . .
H2BA N2B H2BB 120.0 . .
O1C C1C C2C 109.9(3) . .
O1C C1C H1C1 109.7 . .
C2C C1C H1C1 109.7 . .
O1C C1C H1C2 109.7 . .
C2C C1C H1C2 109.7 . .
H1C1 C1C H1C2 108.2 . .
O2C C2C C1C 115.1(3) . .
O2C C2C H2C1 108.5 . .
C1C C2C H2C1 108.5 . .
O2C C2C H2C2 108.5 . .
C1C C2C H2C2 108.5 . .
H2C1 C2C H2C2 107.5 . .
O2C C3C C4C 108.1(3) . .
O2C C3C H3C1 110.1 . .
C4C C3C H3C1 110.1 . .
O2C C3C H3C2 110.1 . .
C4C C3C H3C2 110.1 . .
H3C1 C3C H3C2 108.4 . .
O3C C4C C3C 108.4(3) . .
O3C C4C H4C1 110.0 . .
C3C C4C H4C1 110.0 . .
O3C C4C H4C2 110.0 . .
C3C C4C H4C2 110.0 . .
H4C1 C4C H4C2 108.4 . .
O3C C5C C6C 109.3(3) . .
O3C C5C H5C1 109.8 . .
C6C C5C H5C1 109.8 . .
O3C C5C H5C2 109.8 . .
C6C C5C H5C2 109.8 . .
H5C1 C5C H5C2 108.3 . .
O1C C6C C5C 108.9(3) 2_566 .
O1C C6C H6C1 109.9 2_566 .
C5C C6C H6C1 109.9 . .
O1C C6C H6C2 109.9 2_566 .
C5C C6C H6C2 109.9 . .
H6C1 C6C H6C2 108.3 . .
C1C O1C C6C 112.6(3) . 2_566
C2C O2C C3C 113.7(3) . .
C5C O3C C4C 113.0(3) . .
O1D C1D C2D 109.1(3) . .
O1D C1D H1D1 109.9 . .
C2D C1D H1D1 109.9 . .
O1D C1D H1D2 109.9 . .
C2D C1D H1D2 109.9 . .
H1D1 C1D H1D2 108.3 . .
O2D C2D C1D 109.3(3) . .
O2D C2D H2D1 109.8 . .
C1D C2D H2D1 109.8 . .
O2D C2D H2D2 109.8 . .
C1D C2D H2D2 109.8 . .
H2D1 C2D H2D2 108.3 . .
O2D C3D C4D 110.0(3) . .
O2D C3D H3D1 109.7 . .
C4D C3D H3D1 109.7 . .
O2D C3D H3D2 109.7 . .
C4D C3D H3D2 109.7 . .
H3D1 C3D H3D2 108.2 . .
O3D C4D C3D 108.6(3) . .
O3D C4D H4D1 110.0 . .
C3D C4D H4D1 110.0 . .
O3D C4D H4D2 110.0 . .
C3D C4D H4D2 110.0 . .
H4D1 C4D H4D2 108.3 . .
O3D C5D C6D 108.2(3) . .
O3D C5D H5D1 110.1 . .
C6D C5D H5D1 110.1 . .
O3D C5D H5D2 110.1 . .
C6D C5D H5D2 110.1 . .
H5D1 C5D H5D2 108.4 . .
O1D C6D C5D 108.9(3) 2_666 .
O1D C6D H6D1 109.9 2_666 .
C5D C6D H6D1 109.9 . .
O1D C6D H6D2 109.9 2_666 .
C5D C6D H6D2 109.9 . .
H6D1 C6D H6D2 108.3 . .
C6D O1D C1D 113.8(3) 2_666 .
C2D O2D C3D 112.7(3) . .
C4D O3D C5D 113.3(3) . .
O1E C1E C2E 108.9(3) . .
O1E C1E H1E1 109.9 . .
C2E C1E H1E1 109.9 . .
O1E C1E H1E2 109.9 . .
C2E C1E H1E2 109.9 . .
H1E1 C1E H1E2 108.3 . .
O2E C2E C1E 114.8(3) . .
O2E C2E H2E1 108.6 . .
C1E C2E H2E1 108.6 . .
O2E C2E H2E2 108.6 . .
C1E C2E H2E2 108.6 . .
H2E1 C2E H2E2 107.5 . .
O2E C3E C4E 108.0(3) . .
O2E C3E H3E1 110.1 . .
C4E C3E H3E1 110.1 . .
O2E C3E H3E2 110.1 . .
C4E C3E H3E2 110.1 . .
H3E1 C3E H3E2 108.4 . .
O3E C4E C3E 108.4(2) . .
O3E C4E H4E1 110.0 . .
C3E C4E H4E1 110.0 . .
O3E C4E H4E2 110.0 . .
C3E C4E H4E2 110.0 . .
H4E1 C4E H4E2 108.4 . .
O3E C5E C6E 109.3(3) . .
O3E C5E H5E1 109.8 . .
C6E C5E H5E1 109.8 . .
O3E C5E H5E2 109.8 . .
C6E C5E H5E2 109.8 . .
H5E1 C5E H5E2 108.3 . .
O1E C6E C5E 108.6(3) 2_567 .
O1E C6E H6E1 110.0 2_567 .
C5E C6E H6E1 110.0 . .
O1E C6E H6E2 110.0 2_567 .
C5E C6E H6E2 110.0 . .
H6E1 C6E H6E2 108.4 . .
C1E O1E C6E 113.1(3) . 2_567
C2E O2E C3E 114.5(3) . .
C5E O3E C4E 113.0(2) . .
O1F C1F C2F 109.7(4) . .
O1F C1F H1F1 109.7 . .
C2F C1F H1F1 109.7 . .
O1F C1F H1F2 109.7 . .
C2F C1F H1F2 109.7 . .
H1F1 C1F H1F2 108.2 . .
O2F C2F C1F 108.7(3) . .
O2F C2F H2F1 110.0 . .
C1F C2F H2F1 110.0 . .
O2F C2F H2F2 110.0 . .
C1F C2F H2F2 110.0 . .
H2F1 C2F H2F2 108.3 . .
O2F C3F C4F 110.3(3) . .
O2F C3F H3F1 109.6 . .
C4F C3F H3F1 109.6 . .
O2F C3F H3F2 109.6 . .
C4F C3F H3F2 109.6 . .
H3F1 C3F H3F2 108.1 . .
O3F C4F C3F 109.1(3) . .
O3F C4F H4F1 109.9 . .
C3F C4F H4F1 109.9 . .
O3F C4F H4F2 109.9 . .
C3F C4F H4F2 109.9 . .
H4F1 C4F H4F2 108.3 . .
O3F C5F C6F 108.2(3) . .
O3F C5F H5F1 110.1 . .
C6F C5F H5F1 110.1 . .
O3F C5F H5F2 110.1 . .
C6F C5F H5F2 110.1 . .
H5F1 C5F H5F2 108.4 . .
O1F C6F C5F 109.4(4) 2_667 .
O1F C6F H6F1 109.8 2_667 .
C5F C6F H6F1 109.8 . .
O1F C6F H6F2 109.8 2_667 .
C5F C6F H6F2 109.8 . .
H6F1 C6F H6F2 108.3 . .
C6F O1F C1F 114.2(4) 2_667 .
C2F O2F C3F 112.9(3) . .
C4F O3F C5F 113.6(3) . .
C6S C1S C2S 116.3(3) . .
C6S C1S I1S 121.1(2) . .
C2S C1S I1S 122.6(2) . .
F1S C2S C3S 117.3(3) . .
F1S C2S C1S 119.9(3) . .
C3S C2S C1S 122.7(3) . .
F2S C3S C4S 120.1(3) . .
F2S C3S C2S 120.5(4) . .
C4S C3S C2S 119.4(3) . .
F3S C4S C3S 120.6(4) . .
F3S C4S C5S 119.5(4) . .
C3S C4S C5S 119.9(3) . .
F4S C5S C4S 120.3(4) . .
F4S C5S C6S 120.0(4) . .
C4S C5S C6S 119.7(3) . .
F5S C6S C1S 120.0(3) . .
F5S C6S C5S 118.0(3) . .
C1S C6S C5S 122.0(3) . .
C6S' C1S' C2S' 117.4 . .
C6S' C1S' I1S' 120.6 . .
C2S' C1S' I1S' 122.0 . .
F1S' C2S' C3S' 116.9 . .
F1S' C2S' C1S' 120.9 . .
C3S' C2S' C1S' 122.2 . .
F2S' C3S' C2S' 120.3 . .
F2S' C3S' C4S' 120.8 . .
C2S' C3S' C4S' 118.8 . .
F3S' C4S' C3S' 119.4 . .
F3S' C4S' C5S' 120.2 . .
C3S' C4S' C5S' 120.3 . .
F3S' C4S' C5S' 89.5(6) . 2_656
C3S' C4S' C5S' 97.5(13) . 2_656
C5S' C4S' C5S' 82.1(13) . 2_656
F4S' C5S' C6S' 119.8 . .
F4S' C5S' C4S' 120.4 . .
C6S' C5S' C4S' 119.8 . .
F4S' C5S' C4S' 81.8(13) . 2_656
C6S' C5S' C4S' 89.1(7) . 2_656
C4S' C5S' C4S' 97.9(14) . 2_656
F5S' C6S' C5S' 117.8 . .
F5S' C6S' C1S' 120.8 . .
C5S' C6S' C1S' 121.4 . .
F5S' C6S' F3S' 81.1(13) . 2_656
C5S' C6S' F3S' 89.8(7) . 2_656
C1S' C6S' F3S' 98.4(12) . 2_656
C4S' F3S' C6S' 91.7(6) . 2_656
C2X C1X C6X 118.0(6) . .
C2X C1X I1X 121.5(5) . .
C6X C1X I1X 120.4(5) . .
F1X C2X C1X 122.3(7) . .
F1X C2X C3X 116.7(7) . .
C1X C2X C3X 121.0(6) . .
F2X C3X C4X 121.3(8) . .
F2X C3X C2X 119.3(8) . .
C4X C3X C2X 119.4(6) . .
F3X C4X C3X 113.2(7) . .
F3X C4X C5X 124.1(7) . .
C3X C4X C5X 122.7(6) . .
F4X C5X C4X 115.1(7) . .
F4X C5X C6X 127.7(7) . .
C4X C5X C6X 117.3(6) . .
F5X C6X C5X 118.4(7) . .
F5X C6X C1X 119.9(7) . .
C5X C6X C1X 121.5(6) . .
C6T C1T C2T 116.7(3) . .
C6T C1T I1T 121.7(2) . .
C2T C1T I1T 121.5(2) . .
F1T C2T C1T 120.4(3) . .
F1T C2T C3T 118.0(3) . .
C1T C2T C3T 121.5(3) . .
F2T C3T C4T 119.8(3) . .
F2T C3T C2T 120.1(4) . .
C4T C3T C2T 120.1(3) . .
F3T C4T C3T 120.4(4) . .
F3T C4T C5T 119.6(4) . .
C3T C4T C5T 119.9(3) . .
F4T C5T C4T 120.2(3) . .
F4T C5T C6T 120.2(4) . .
C4T C5T C6T 119.6(3) . .
F5T C6T C1T 120.2(3) . .
F5T C6T C5T 117.7(3) . .
C1T C6T C5T 122.1(3) . .
C6U C1U C2U 116.7(3) . .
C6U C1U I1U 121.7(3) . .
C2U C1U I1U 121.5(3) . .
F1U C2U C1U 120.1(3) . .
F1U C2U C3U 118.1(4) . .
C1U C2U C3U 121.8(4) . .
F2U C3U C4U 120.3(4) . .
F2U C3U C2U 120.1(4) . .
C4U C3U C2U 119.6(4) . .
F3U C4U C3U 119.6(4) . .
F3U C4U C5U 119.9(4) . .
C3U C4U C5U 120.5(4) . .
F4U C5U C4U 120.7(4) . .
F4U C5U C6U 120.2(4) . .
C4U C5U C6U 119.1(4) . .
F5U C6U C1U 119.5(3) . .
F5U C6U C5U 118.1(4) . .
C1U C6U C5U 122.3(4) . .
C6U' C1U' C2U' 117.4 . .
C6U' C1U' I1U' 120.6 . .
C2U' C1U' I1U' 122.0 . .
F1U' C2U' C3U' 116.9 . .
F1U' C2U' C1U' 120.9 . .
C3U' C2U' C1U' 122.2 . .
F2U' C3U' C4U' 120.7 . .
F2U' C3U' C2U' 120.4 . .
C4U' C3U' C2U' 118.9 . .
F3U' C4U' C3U' 119.4 . .
F3U' C4U' C5U' 120.3 . .
C3U' C4U' C5U' 120.3 . .
F4U' C5U' C6U' 119.8 . .
F4U' C5U' C4U' 120.4 . .
C6U' C5U' C4U' 119.8 . .
F5U' C6U' C5U' 117.8 . .
F5U' C6U' C1U' 120.7 . .
C5U' C6U' C1U' 121.4 . .
C6V C1V C2V 116.6(3) . .
C6V C1V I1V 121.6(2) . .
C2V C1V I1V 121.8(2) . .
F1V C2V C1V 120.1(3) . .
F1V C2V C3V 118.0(3) . .
C1V C2V C3V 121.9(3) . .
F2V C3V C4V 120.6(4) . .
F2V C3V C2V 119.8(4) . .
C4V C3V C2V 119.5(4) . .
F3V C4V C5V 119.8(4) . .
F3V C4V C3V 119.9(4) . .
C5V C4V C3V 120.3(3) . .
F4V C5V C4V 120.1(3) . .
F4V C5V C6V 120.3(4) . .
C4V C5V C6V 119.6(3) . .
F5V C6V C1V 120.4(3) . .
F5V C6V C5V 117.5(3) . .
C1V C6V C5V 122.1(3) . .

loop_
_geom_bond_atom_site_label_1
_geom_bond_atom_site_label_2
_geom_bond_distance
_geom_bond_site_symmetry_2
C1A N1A 1.316(3) .
C1A N2A 1.317(3) .
C1A S1A 1.726(3) .
C2A N1A 1.448(4) .
C2A H2AC 0.9600 .
C2A H2AD 0.9600 .
C2A H2AE 0.9600 .
N1A H1A 0.8600 .
N2A H2AA 0.8600 .
N2A H2AB 0.8600 .
C1B N2B 1.316(3) .
C1B N1B 1.318(3) .
C1B S1B 1.729(3) .
C2B N1B 1.450(4) .
C2B H2BC 0.9600 .
C2B H2BD 0.9600 .
C2B H2BE 0.9600 .
N1B H1B 0.8600 .
N2B H2BA 0.8600 .
N2B H2BB 0.8600 .
C1C O1C 1.402(4) .
C1C C2C 1.504(6) .
C1C H1C1 0.9700 .
C1C H1C2 0.9700 .
C2C O2C 1.415(4) .
C2C H2C1 0.9700 .
C2C H2C2 0.9700 .
C3C O2C 1.421(4) .
C3C C4C 1.499(5) .
C3C H3C1 0.9700 .
C3C H3C2 0.9700 .
C4C O3C 1.424(4) .
C4C H4C1 0.9700 .
C4C H4C2 0.9700 .
C5C O3C 1.411(4) .
C5C C6C 1.491(5) .
C5C H5C1 0.9700 .
C5C H5C2 0.9700 .
C6C O1C 1.420(4) 2_566
C6C H6C1 0.9700 .
C6C H6C2 0.9700 .
O1C C6C 1.420(4) 2_566
C1D O1D 1.419(4) .
C1D C2D 1.481(6) .
C1D H1D1 0.9700 .
C1D H1D2 0.9700 .
C2D O2D 1.411(4) .
C2D H2D1 0.9700 .
C2D H2D2 0.9700 .
C3D O2D 1.423(4) .
C3D C4D 1.482(5) .
C3D H3D1 0.9700 .
C3D H3D2 0.9700 .
C4D O3D 1.413(4) .
C4D H4D1 0.9700 .
C4D H4D2 0.9700 .
C5D O3D 1.419(5) .
C5D C6D 1.494(6) .
C5D H5D1 0.9700 .
C5D H5D2 0.9700 .
C6D O1D 1.407(5) 2_666
C6D H6D1 0.9700 .
C6D H6D2 0.9700 .
O1D C6D 1.407(5) 2_666
C1E O1E 1.415(4) .
C1E C2E 1.503(5) .
C1E H1E1 0.9700 .
C1E H1E2 0.9700 .
C2E O2E 1.418(4) .
C2E H2E1 0.9700 .
C2E H2E2 0.9700 .
C3E O2E 1.420(4) .
C3E C4E 1.495(5) .
C3E H3E1 0.9700 .
C3E H3E2 0.9700 .
C4E O3E 1.423(4) .
C4E H4E1 0.9700 .
C4E H4E2 0.9700 .
C5E O3E 1.415(4) .
C5E C6E 1.492(5) .
C5E H5E1 0.9700 .
C5E H5E2 0.9700 .
C6E O1E 1.416(4) 2_567
C6E H6E1 0.9700 .
C6E H6E2 0.9700 .
O1E C6E 1.416(4) 2_567
C1F O1F 1.427(5) .
C1F C2F 1.484(7) .
C1F H1F1 0.9700 .
C1F H1F2 0.9700 .
C2F O2F 1.394(5) .
C2F H2F1 0.9700 .
C2F H2F2 0.9700 .
C3F O2F 1.447(5) .
C3F C4F 1.462(6) .
C3F H3F1 0.9700 .
C3F H3F2 0.9700 .
C4F O3F 1.405(5) .
C4F H4F1 0.9700 .
C4F H4F2 0.9700 .
C5F O3F 1.415(5) .
C5F C6F 1.490(7) .
C5F H5F1 0.9700 .
C5F H5F2 0.9700 .
C6F O1F 1.393(6) 2_667
C6F H6F1 0.9700 .
C6F H6F2 0.9700 .
O1F C6F 1.393(6) 2_667
C1S C6S 1.372(4) .
C1S C2S 1.375(4) .
C1S I1S 2.110(3) .
C2S F1S 1.347(4) .
C2S C3S 1.371(4) .
C3S F2S 1.338(4) .
C3S C4S 1.362(5) .
C4S F3S 1.338(4) .
C4S C5S 1.364(5) .
C5S F4S 1.338(4) .
C5S C6S 1.381(4) .
C6S F5S 1.339(4) .
C1S' C6S' 1.3921 .
C1S' C2S' 1.3957 .
C1S' I1S' 2.1189 .
C2S' F1S' 1.3587 .
C2S' C3S' 1.3854 .
C3S' F2S' 1.3596 .
C3S' C4S' 1.3865 .
C4S' F3S' 1.3441 .
C4S' C5S' 1.3886 .
C4S' C5S' 1.94(4) 2_656
C5S' F4S' 1.3519 .
C5S' C6S' 1.3832 .
C5S' C4S' 1.94(4) 2_656
C6S' F5S' 1.3600 .
C6S' F3S' 1.91(3) 2_656
F3S' C6S' 1.91(5) 2_656
C1X C2X 1.362(6) .
C1X C6X 1.386(6) .
C1X I1X 2.084(6) .
C2X F1X 1.329(6) .
C2X C3X 1.364(6) .
C3X F2X 1.339(6) .
C3X C4X 1.345(6) .
C4X F3X 1.316(7) .
C4X C5X 1.356(6) .
C5X F4X 1.342(6) .
C5X C6X 1.377(6) .
C6X F5X 1.339(6) .
C1T C6T 1.368(4) .
C1T C2T 1.375(4) .
C1T I1T 2.104(3) .
C2T F1T 1.334(4) .
C2T C3T 1.378(4) .
C3T F2T 1.342(4) .
C3T C4T 1.352(5) .
C4T F3T 1.339(4) .
C4T C5T 1.356(5) .
C5T F4T 1.343(4) .
C5T C6T 1.378(4) .
C6T F5T 1.342(4) .
C1U C6U 1.371(4) .
C1U C2U 1.374(4) .
C1U I1U 2.109(3) .
C2U F1U 1.339(4) .
C2U C3U 1.382(5) .
C3U F2U 1.343(5) .
C3U C4U 1.357(5) .
C4U F3U 1.343(4) .
C4U C5U 1.359(5) .
C5U F4U 1.347(5) .
C5U C6U 1.385(5) .
C6U F5U 1.344(4) .
C1U' C6U' 1.3921 .
C1U' C2U' 1.3961 .
C1U' I1U' 2.1210 .
C2U' F1U' 1.3585 .
C2U' C3U' 1.3868 .
C3U' F2U' 1.3598 .
C3U' C4U' 1.3864 .
C4U' F3U' 1.3455 .
C4U' C5U' 1.3890 .
C5U' F4U' 1.3520 .
C5U' C6U' 1.3844 .
C6U' F5U' 1.3602 .
C1V C6V 1.375(4) .
C1V C2V 1.376(4) .
C1V I1V 2.108(3) .
C2V F1V 1.341(4) .
C2V C3V 1.382(4) .
C3V F2V 1.341(4) .
C3V C4V 1.359(5) .
C4V F3V 1.334(4) .
C4V C5V 1.357(5) .
C5V F4V 1.344(4) .
C5V C6V 1.379(4) .
C6V F5V 1.340(4) .

loop_
_geom_torsion_atom_site_label_1
_geom_torsion_atom_site_label_2
_geom_torsion_atom_site_label_3
_geom_torsion_atom_site_label_4
_geom_torsion
_geom_torsion_site_symmetry_1
_geom_torsion_site_symmetry_4
N2A C1A N1A C2A -2.3(4) . .
S1A C1A N1A C2A 178.0(2) . .
N2B C1B N1B C2B -2.3(4) . .
S1B C1B N1B C2B 178.0(3) . .
O1C C1C C2C O2C 61.7(4) . .
O2C C3C C4C O3C 61.0(3) . .
O3C C5C C6C O1C 60.1(4) . 2_566
C2C C1C O1C C6C -168.4(3) . 2_566
C1C C2C O2C C3C 65.7(4) . .
C4C C3C O2C C2C 174.8(3) . .
C6C C5C O3C C4C 173.8(3) . .
C3C C4C O3C C5C -178.4(3) . .
O1D C1D C2D O2D -71.4(3) . .
O2D C3D C4D O3D 72.9(3) . .
O3D C5D C6D O1D -70.8(4) . 2_666
C2D C1D O1D C6D -178.2(3) . 2_666
C1D C2D O2D C3D 174.6(3) . .
C4D C3D O2D C2D -176.4(3) . .
C3D C4D O3D C5D -176.7(3) . .
C6D C5D O3D C4D -177.6(3) . .
O1E C1E C2E O2E 60.1(4) . .
O2E C3E C4E O3E 64.6(3) . .
O3E C5E C6E O1E 60.9(4) . 2_567
C2E C1E O1E C6E -166.2(3) . 2_567
C1E C2E O2E C3E 60.5(4) . .
C4E C3E O2E C2E 173.8(2) . .
C6E C5E O3E C4E 174.7(3) . .
C3E C4E O3E C5E -177.5(2) . .
O1F C1F C2F O2F -71.3(4) . .
O2F C3F C4F O3F 72.8(4) . .
O3F C5F C6F O1F -72.1(5) . 2_667
C2F C1F O1F C6F 179.1(3) . 2_667
C1F C2F O2F C3F 172.9(3) . .
C4F C3F O2F C2F -176.9(3) . .
C3F C4F O3F C5F -178.5(3) . .
C6F C5F O3F C4F -176.3(4) . .
C6S C1S C2S F1S -179.6(3) . .
I1S C1S C2S F1S -0.6(4) . .
C6S C1S C2S C3S 0.9(4) . .
I1S C1S C2S C3S 179.9(2) . .
F1S C2S C3S F2S -1.4(4) . .
C1S C2S C3S F2S 178.0(3) . .
F1S C2S C3S C4S -179.9(4) . .
C1S C2S C3S C4S -0.5(4) . .
F2S C3S C4S F3S 0.1(6) . .
C2S C3S C4S F3S 178.6(4) . .
F2S C3S C4S C5S -178.9(4) . .
C2S C3S C4S C5S -0.4(6) . .
F3S C4S C5S F4S 0.4(8) . .
C3S C4S C5S F4S 179.5(4) . .
F3S C4S C5S C6S -178.3(4) . .
C3S C4S C5S C6S 0.7(7) . .
C2S C1S C6S F5S -180.0(3) . .
I1S C1S C6S F5S 1.0(5) . .
C2S C1S C6S C5S -0.6(6) . .
I1S C1S C6S C5S -179.6(3) . .
F4S C5S C6S F5S 0.5(7) . .
C4S C5S C6S F5S 179.2(4) . .
F4S C5S C6S C1S -179.0(4) . .
C4S C5S C6S C1S -0.2(7) . .
C6S' C1S' C2S' F1S' 179.9 . .
I1S' C1S' C2S' F1S' -0.8 . .
C6S' C1S' C2S' C3S' 0.4 . .
I1S' C1S' C2S' C3S' 179.7 . .
F1S' C2S' C3S' F2S' -1.7 . .
C1S' C2S' C3S' F2S' 177.8 . .
F1S' C2S' C3S' C4S' -179.9 . .
C1S' C2S' C3S' C4S' -0.4 . .
F2S' C3S' C4S' F3S' 0.6 . .
C2S' C3S' C4S' F3S' 178.8 . .
F2S' C3S' C4S' C5S' -178.3 . .
C2S' C3S' C4S' C5S' -0.1 . .
F2S' C3S' C4S' C5S' -93.1(9) . 2_656
C2S' C3S' C4S' C5S' 85.1(9) . 2_656
F3S' C4S' C5S' F4S' 0.3 . .
C3S' C4S' C5S' F4S' 179.3 . .
C5S' C4S' C5S' F4S' 85.1(9) 2_656 .
F3S' C4S' C5S' C6S' -178.2 . .
C3S' C4S' C5S' C6S' 0.7 . .
C5S' C4S' C5S' C6S' -93.4(9) 2_656 .
F3S' C4S' C5S' C4S' -84.8(8) . 2_656
C3S' C4S' C5S' C4S' 94.2(8) . 2_656
C5S' C4S' C5S' C4S' 0.0(3) 2_656 2_656
F4S' C5S' C6S' F5S' 0.3 . .
C4S' C5S' C6S' F5S' 178.9 . .
C4S' C5S' C6S' F5S' 80.3(15) 2_656 .
F4S' C5S' C6S' C1S' -179.3 . .
C4S' C5S' C6S' C1S' -0.7 . .
C4S' C5S' C6S' C1S' -99.3(15) 2_656 .
F4S' C5S' C6S' F3S' -79.5(14) . 2_656
C4S' C5S' C6S' F3S' 99.0(14) . 2_656
C4S' C5S' C6S' F3S' 0.5(3) 2_656 2_656
C2S' C1S' C6S' F5S' -179.4 . .
I1S' C1S' C6S' F5S' 1.3 . .
C2S' C1S' C6S' C5S' 0.2 . .
I1S' C1S' C6S' C5S' -179.1 . .
C2S' C1S' C6S' F3S' -94.8(10) . 2_656
I1S' C1S' C6S' F3S' 86.0(10) . 2_656
C3S' C4S' F3S' C6S' -98.9(18) . 2_656
C5S' C4S' F3S' C6S' 80.1(18) . 2_656
C5S' C4S' F3S' C6S' -0.5(3) 2_656 2_656
C6X C1X C2X F1X -179.6(10) . .
I1X C1X C2X F1X -0.2(9) . .
C6X C1X C2X C3X 1.3(7) . .
I1X C1X C2X C3X -179.2(6) . .
F1X C2X C3X F2X -0.3(11) . .
C1X C2X C3X F2X 178.8(10) . .
F1X C2X C3X C4X 180.0(10) . .
C1X C2X C3X C4X -0.9(7) . .
F2X C3X C4X F3X 0.7(16) . .
C2X C3X C4X F3X -179.6(8) . .
F2X C3X C4X C5X -177.8(10) . .
C2X C3X C4X C5X 1.9(14) . .
F3X C4X C5X F4X -0.9(16) . .
C3X C4X C5X F4X 177.3(11) . .
F3X C4X C5X C6X 178.5(12) . .
C3X C4X C5X C6X -3.3(15) . .
F4X C5X C6X F5X -1.9(18) . .
C4X C5X C6X F5X 178.8(11) . .
F4X C5X C6X C1X -177.0(11) . .
C4X C5X C6X C1X 3.7(15) . .
C2X C1X C6X F5X -177.8(9) . .
I1X C1X C6X F5X 2.7(15) . .
C2X C1X C6X C5X -2.8(14) . .
I1X C1X C6X C5X 177.7(8) . .
C6T C1T C2T F1T -179.8(4) . .
I1T C1T C2T F1T 1.5(6) . .
C6T C1T C2T C3T 0.8(6) . .
I1T C1T C2T C3T -177.9(4) . .
F1T C2T C3T F2T 0.9(7) . .
C1T C2T C3T F2T -179.7(4) . .
F1T C2T C3T C4T -179.6(5) . .
C1T C2T C3T C4T -0.2(8) . .
F2T C3T C4T F3T -0.4(8) . .
C2T C3T C4T F3T -179.9(5) . .
F2T C3T C4T C5T 178.8(5) . .
C2T C3T C4T C5T -0.7(8) . .
F3T C4T C5T F4T -1.2(8) . .
C3T C4T C5T F4T 179.6(5) . .
F3T C4T C5T C6T -179.9(5) . .
C3T C4T C5T C6T 0.9(8) . .
C2T C1T C6T F5T -179.4(4) . .
I1T C1T C6T F5T -0.7(6) . .
C2T C1T C6T C5T -0.6(7) . .
I1T C1T C6T C5T 178.1(4) . .
F4T C5T C6T F5T 0.0(8) . .
C4T C5T C6T F5T 178.6(5) . .
F4T C5T C6T C1T -178.9(5) . .
C4T C5T C6T C1T -0.2(8) . .
C6U C1U C2U F1U 179.6(4) . .
I1U C1U C2U F1U 2.5(4) . .
C6U C1U C2U C3U -0.8(4) . .
I1U C1U C2U C3U -177.9(3) . .
F1U C2U C3U F2U -0.9(5) . .
C1U C2U C3U F2U 179.5(4) . .
F1U C2U C3U C4U 179.9(5) . .
C1U C2U C3U C4U 0.3(5) . .
F2U C3U C4U F3U 1.0(7) . .
C2U C3U C4U F3U -179.8(4) . .
F2U C3U C4U C5U -179.9(5) . .
C2U C3U C4U C5U -0.7(7) . .
F3U C4U C5U F4U 1.6(8) . .
C3U C4U C5U F4U -177.5(5) . .
F3U C4U C5U C6U -179.3(5) . .
C3U C4U C5U C6U 1.6(8) . .
C2U C1U C6U F5U 179.8(4) . .
I1U C1U C6U F5U -3.1(6) . .
C2U C1U C6U C5U 1.7(6) . .
I1U C1U C6U C5U 178.8(4) . .
F4U C5U C6U F5U -1.2(8) . .
C4U C5U C6U F5U 179.7(5) . .
F4U C5U C6U C1U 177.0(5) . .
C4U C5U C6U C1U -2.1(8) . .
C6U' C1U' C2U' F1U' 179.9 . .
I1U' C1U' C2U' F1U' -0.8 . .
C6U' C1U' C2U' C3U' 0.4 . .
I1U' C1U' C2U' C3U' 179.7 . .
F1U' C2U' C3U' F2U' -1.7 . .
C1U' C2U' C3U' F2U' 177.8 . .
F1U' C2U' C3U' C4U' -179.9 . .
C1U' C2U' C3U' C4U' -0.4 . .
F2U' C3U' C4U' F3U' 0.6 . .
C2U' C3U' C4U' F3U' 178.8 . .
F2U' C3U' C4U' C5U' -178.3 . .
C2U' C3U' C4U' C5U' -0.1 . .
F3U' C4U' C5U' F4U' 0.3 . .
C3U' C4U' C5U' F4U' 179.3 . .
F3U' C4U' C5U' C6U' -178.2 . .
C3U' C4U' C5U' C6U' 0.7 . .
F4U' C5U' C6U' F5U' 0.3 . .
C4U' C5U' C6U' F5U' 178.9 . .
F4U' C5U' C6U' C1U' -179.3 . .
C4U' C5U' C6U' C1U' -0.7 . .
C2U' C1U' C6U' F5U' -179.4 . .
I1U' C1U' C6U' F5U' 1.3 . .
C2U' C1U' C6U' C5U' 0.1 . .
I1U' C1U' C6U' C5U' -179.1 . .
C6V C1V C2V F1V -178.8(4) . .
I1V C1V C2V F1V 2.2(6) . .
C6V C1V C2V C3V 1.1(7) . .
I1V C1V C2V C3V -177.9(4) . .
F1V C2V C3V F2V 0.2(8) . .
C1V C2V C3V F2V -179.7(5) . .
F1V C2V C3V C4V -179.1(5) . .
C1V C2V C3V C4V 1.0(8) . .
F2V C3V C4V F3V 0.4(8) . .
C2V C3V C4V F3V 179.7(5) . .
F2V C3V C4V C5V 178.3(5) . .
C2V C3V C4V C5V -2.4(8) . .
F3V C4V C5V F4V 0.8(7) . .
C3V C4V C5V F4V -177.1(5) . .
F3V C4V C5V C6V 179.6(4) . .
C3V C4V C5V C6V 1.7(7) . .
C2V C1V C6V F5V 178.7(4) . .
I1V C1V C6V F5V -2.3(5) . .
C2V C1V C6V C5V -1.8(6) . .
I1V C1V C6V C5V 177.2(3) . .
F4V C5V C6V F5V -1.2(6) . .
C4V C5V C6V F5V 179.9(4) . .
F4V C5V C6V C1V 179.3(4) . .
C4V C5V C6V C1V 0.5(7) . .
